data_7016526
loop_
_publ_author_name
'Lin, Shuang-Yan'
'Xu, Gong-Feng'
'Zhao, Lang'
'Guo, Yun-Nan'
'Guo, Yang'
'Tang, Jinkui'

_publ_section_title
;
 Observation of slow magnetic relaxation in triple-stranded lanthanide
 helicates.
;
_journal_issue 32
_journal_name_full 'Dalton transactions (Cambridge, England : 2003)'
_journal_page_first 8213
_journal_page_last 8217
_journal_paper_doi 10.1039/c1dt10729a
_journal_volume 40
_journal_year 2011
_chemical_formula_sum 'C75 H81 Cl3 N12 O27 Tb2'
_chemical_formula_weight 2006.71
_chemical_name_systematic
;
?
;
_space_group_IT_number 14
_symmetry_cell_setting monoclinic
_symmetry_space_group_name_Hall '-P 2ybc'
_symmetry_space_group_name_H-M 'P 1 21/c 1'
_atom_sites_solution_hydrogens geom
_atom_sites_solution_primary direct
_atom_sites_solution_secondary difmap
_audit_creation_method SHELXL-97
_cell_angle_alpha 90.00
_cell_angle_beta 91.2000(10)
_cell_angle_gamma 90.00
_cell_formula_units_Z 4
_cell_length_a 24.6371(9)
_cell_length_b 16.7291(6)
_cell_length_c 19.9998(7)
_cell_measurement_temperature 191(2)
_cell_measurement_theta_max 26.07
_cell_measurement_theta_min 2.43
_cell_volume 8241.2(5)
_computing_structure_refinement 'SHELXL-97 (Sheldrick, 1997)'
_computing_structure_solution 'SHELXS-97 (Sheldrick, 1990)'
_diffrn_ambient_temperature 191(2)
_diffrn_measured_fraction_theta_full 0.997
_diffrn_measured_fraction_theta_max 0.997
_diffrn_radiation_monochromator graphite
_diffrn_radiation_source 'fine-focus sealed tube'
_diffrn_radiation_type MoK\a
_diffrn_radiation_wavelength 0.71073
_diffrn_reflns_av_R_equivalents 0.0247
_diffrn_reflns_av_sigmaI/netI 0.0303
_diffrn_reflns_limit_h_max 30
_diffrn_reflns_limit_h_min -30
_diffrn_reflns_limit_k_max 17
_diffrn_reflns_limit_k_min -20
_diffrn_reflns_limit_l_max 19
_diffrn_reflns_limit_l_min -24
_diffrn_reflns_number 45300
_diffrn_reflns_theta_full 26.07
_diffrn_reflns_theta_max 26.07
_diffrn_reflns_theta_min 0.83
_exptl_absorpt_coefficient_mu 1.886
_exptl_absorpt_correction_T_max 0.8053
_exptl_absorpt_correction_T_min 0.7158
_exptl_absorpt_correction_type multi-scan
_exptl_crystal_density_diffrn 1.617
_exptl_crystal_density_method 'not measured'
_exptl_crystal_F_000 4048
_exptl_crystal_size_max 0.19
_exptl_crystal_size_mid 0.17
_exptl_crystal_size_min 0.12
_refine_diff_density_max 1.462
_refine_diff_density_min -0.746
_refine_diff_density_rms 0.089
_refine_ls_extinction_method none
_refine_ls_goodness_of_fit_ref 1.019
_refine_ls_hydrogen_treatment constr
_refine_ls_matrix_type full
_refine_ls_number_parameters 1085
_refine_ls_number_reflns 16290
_refine_ls_number_restraints 0
_refine_ls_restrained_S_all 1.019
_refine_ls_R_factor_all 0.0419
_refine_ls_R_factor_gt 0.0305
_refine_ls_shift/su_max 0.003
_refine_ls_shift/su_mean 0.000
_refine_ls_structure_factor_coef Fsqd
_refine_ls_weighting_details 'calc w=1/[\s^2^(Fo^2^)+(0.0344P)^2^+16.8816P] where P=(Fo^2^+2Fc^2^)/3'
_refine_ls_weighting_scheme calc
_refine_ls_wR_factor_gt 0.0733
_refine_ls_wR_factor_ref 0.0814
_reflns_number_gt 13255
_reflns_number_total 16290
_reflns_threshold_expression >2sigma(I)
_cod_data_source_file c1dt10729a.txt
_cod_data_source_block 2
_cod_depositor_comments
;
The following automatic conversions were performed:

'_symmetry_cell_setting' value 'Monoclinic' changed to 'monoclinic'
according to /home/saulius/struct/CIF-dictionaries/cif_core.dic
dictionary named 'cif_core.dic' version 2.4.1 from 2010-06-29.

Automatic conversion script
Id: cif_fix_values 1715 2011-07-08 13:25:40Z adriana 
;
_cod_original_sg_symbol_H-M P2(1)/c
_cod_database_code 7016526

loop_
_symmetry_equiv_pos_as_xyz
'x, y, z'
'-x, y+1/2, -z+1/2'
'-x, -y, -z'
'x, -y-1/2, z-1/2'

loop_
_atom_site_label
_atom_site_type_symbol
_atom_site_fract_x
_atom_site_fract_y
_atom_site_fract_z
_atom_site_U_iso_or_equiv
_atom_site_adp_type
_atom_site_occupancy
_atom_site_symmetry_multiplicity
_atom_site_calc_flag
_atom_site_refinement_flags
Tb1 Tb 0.309796(6) 0.470923(10) 0.337841(7) 0.01867(5) Uani 1 1 d .
Tb2 Tb 0.173586(6) 0.533478(9) 0.342600(7) 0.01801(5) Uani 1 1 d .
Cl1 Cl 0.09136(4) 0.76015(6) 0.08568(5) 0.0396(2) Uani 1 1 d .
Cl2 Cl 0.24671(5) 0.59971(8) 0.02198(5) 0.0476(3) Uani 1 1 d .
Cl3 Cl 0.38161(5) 0.35095(7) 0.04179(5) 0.0446(3) Uani 1 1 d .
N1 N 0.19545(11) 0.63115(17) 0.43963(14) 0.0219(6) Uani 1 1 d .
N2 N 0.18347(11) 0.71002(17) 0.42427(14) 0.0230(6) Uani 1 1 d .
H2H H 0.1950 0.7497 0.4497 0.028 Uiso 1 1 calc R
N3 N 0.29125(11) 0.34334(17) 0.40917(14) 0.0217(6) Uani 1 1 d .
N4 N 0.30871(12) 0.27357(17) 0.37849(14) 0.0249(6) Uani 1 1 d .
H4H H 0.3026 0.2262 0.3958 0.030 Uiso 1 1 calc R
N6 N 0.37648(12) 0.5788(2) 0.45876(14) 0.0290(7) Uani 1 1 d .
H6H H 0.3864 0.6158 0.4878 0.035 Uiso 1 1 calc R
N5 N 0.34438(11) 0.59655(18) 0.40271(14) 0.0238(6) Uani 1 1 d .
N8 N 0.14547(11) 0.55074(18) 0.17461(14) 0.0245(6) Uani 1 1 d .
H8H H 0.1480 0.5577 0.1312 0.029 Uiso 1 1 calc R
N7 N 0.18102(11) 0.58712(17) 0.21937(13) 0.0213(6) Uani 1 1 d .
N10 N 0.34538(12) 0.51476(19) 0.17779(15) 0.0272(7) Uani 1 1 d .
H10H H 0.3459 0.5224 0.1343 0.033 Uiso 1 1 calc R
N9 N 0.30538(11) 0.46838(18) 0.20655(14) 0.0237(6) Uani 1 1 d .
N12 N 0.10446(12) 0.38127(18) 0.41858(14) 0.0255(6) Uani 1 1 d .
H12H H 0.0908 0.3349 0.4305 0.031 Uiso 1 1 calc R
N11 N 0.13575(11) 0.38947(17) 0.36231(14) 0.0233(6) Uani 1 1 d .
O1 O 0.24196(9) 0.48724(14) 0.41637(11) 0.0210(5) Uani 1 1 d .
O2 O 0.34359(10) 0.34964(15) 0.29729(12) 0.0295(6) Uani 1 1 d .
O3 O 0.13929(10) 0.66578(15) 0.33227(12) 0.0271(5) Uani 1 1 d .
O4 O 0.25868(9) 0.58449(14) 0.31483(11) 0.0212(5) Uani 1 1 d .
O5 O 0.37486(10) 0.45116(16) 0.42565(13) 0.0290(6) Uani 1 1 d .
O6 O 0.10326(9) 0.49790(15) 0.26257(12) 0.0253(5) Uani 1 1 d .
O7 O 0.22520(9) 0.43203(14) 0.29262(11) 0.0210(5) Uani 1 1 d .
O8 O 0.38174(10) 0.53694(15) 0.28002(12) 0.0262(5) Uani 1 1 d .
O9 O 0.11653(9) 0.51252(14) 0.43511(12) 0.0238(5) Uani 1 1 d .
O11 O 0.42209(16) 0.8338(2) 0.43558(19) 0.0666(10) Uani 1 1 d .
H11 H 0.4521 0.8322 0.4165 0.100 Uiso 1 1 calc R
O12 O 0.49887(17) 0.8313(3) 0.3386(2) 0.0804(12) Uani 1 1 d .
H12 H 0.5265 0.8356 0.3637 0.121 Uiso 1 1 calc R
O13 O 0.9868(2) 0.6295(3) 0.1364(3) 0.0997(16) Uani 1 1 d .
H13 H 0.9680 0.6634 0.1155 0.150 Uiso 1 1 calc R
O14 O 0.08297(14) 0.2199(2) 0.43579(18) 0.0561(9) Uani 1 1 d .
H14 H 0.0624 0.2046 0.4043 0.084 Uiso 1 1 calc R
O15 O 0.26607(13) 0.13277(18) 0.43099(17) 0.0493(8) Uani 1 1 d .
H15H H 0.2864 0.1076 0.4579 0.074 Uiso 1 1 calc R
O16 O 0.09028(14) 0.7790(2) 0.01611(15) 0.0562(9) Uani 1 1 d .
O17 O 0.13881(14) 0.7930(2) 0.11699(16) 0.0602(9) Uani 1 1 d .
O18 O 0.08983(14) 0.6754(2) 0.0944(2) 0.0659(10) Uani 1 1 d .
O19 O 0.04385(15) 0.7949(2) 0.11547(18) 0.0635(10) Uani 1 1 d .
O20 O 0.20271(16) 0.5491(2) 0.03997(17) 0.0606(9) Uani 1 1 d .
O21 O 0.22859(16) 0.6818(2) 0.02529(19) 0.0706(11) Uani 1 1 d .
O22 O 0.26347(17) 0.5825(4) -0.04310(19) 0.1052(18) Uani 1 1 d .
O23 O 0.29067(16) 0.5909(2) 0.06937(18) 0.0706(11) Uani 1 1 d .
O24 O 0.3378(2) 0.2992(3) 0.0620(3) 0.1144(18) Uani 1 1 d .
O25 O 0.3558(2) 0.4213(3) 0.0198(3) 0.0986(16) Uani 1 1 d .
O26 O 0.4073(3) 0.3076(4) -0.0018(4) 0.193(4) Uani 1 1 d .
O27 O 0.4040(3) 0.3719(4) 0.1021(4) 0.171(3) Uani 1 1 d .
C70 C 0.3648(3) 0.7361(4) 0.5728(3) 0.084(2) Uani 1 1 d .
H70A H 0.3795 0.7722 0.6072 0.125 Uiso 1 1 calc R
H70B H 0.3509 0.6876 0.5940 0.125 Uiso 1 1 calc R
H70C H 0.3352 0.7628 0.5480 0.125 Uiso 1 1 calc R
C1 C 0.24102(13) 0.4761(2) 0.48176(16) 0.0212(7) Uani 1 1 d .
C2 C 0.25694(14) 0.4024(2) 0.50982(16) 0.0229(7) Uani 1 1 d .
C3 C 0.25292(15) 0.3900(2) 0.57889(17) 0.0274(8) Uani 1 1 d .
H3 H 0.2628 0.3394 0.5971 0.033 Uiso 1 1 calc R
C4 C 0.23489(15) 0.4495(2) 0.62149(17) 0.0290(8) Uani 1 1 d .
C5 C 0.22152(15) 0.5228(2) 0.59391(17) 0.0270(8) Uani 1 1 d .
H5 H 0.2101 0.5645 0.6226 0.032 Uiso 1 1 calc R
C6 C 0.22421(14) 0.5376(2) 0.52519(17) 0.0233(7) Uani 1 1 d .
C7 C 0.22904(19) 0.4331(3) 0.69548(18) 0.0403(10) Uani 1 1 d .
H7A H 0.2157 0.4813 0.7177 0.060 Uiso 1 1 calc R
H7B H 0.2644 0.4182 0.7150 0.060 Uiso 1 1 calc R
H7C H 0.2032 0.3893 0.7016 0.060 Uiso 1 1 calc R
C8 C 0.27599(14) 0.3358(2) 0.46968(17) 0.0250(7) Uani 1 1 d .
H8 H 0.2772 0.2842 0.4894 0.030 Uiso 1 1 calc R
C9 C 0.20935(14) 0.6170(2) 0.50104(17) 0.0247(7) Uani 1 1 d .
H9 H 0.2099 0.6602 0.5319 0.030 Uiso 1 1 calc R
C11 C 0.35348(15) 0.2095(2) 0.28645(19) 0.0301(8) Uani 1 1 d .
C12 C 0.36753(17) 0.1394(2) 0.3198(2) 0.0394(10) Uani 1 1 d .
H12A H 0.3657 0.1362 0.3671 0.047 Uiso 1 1 calc R
C13 C 0.3843(2) 0.0744(3) 0.2826(3) 0.0541(13) Uani 1 1 d .
H13A H 0.3943 0.0262 0.3047 0.065 Uiso 1 1 calc R
C14 C 0.3867(2) 0.0792(3) 0.2142(3) 0.0598(15) Uani 1 1 d .
H14A H 0.3979 0.0340 0.1894 0.072 Uiso 1 1 calc R
C15 C 0.3731(2) 0.1479(3) 0.1815(2) 0.0538(13) Uani 1 1 d .
H15 H 0.3750 0.1504 0.1342 0.065 Uiso 1 1 calc R
C16 C 0.35665(17) 0.2142(3) 0.2173(2) 0.0404(10) Uani 1 1 d .
H16 H 0.3476 0.2625 0.1947 0.049 Uiso 1 1 calc R
C10 C 0.33526(14) 0.2822(2) 0.32135(17) 0.0248(7) Uani 1 1 d .
C18 C 0.13980(14) 0.8061(2) 0.35128(18) 0.0249(8) Uani 1 1 d .
C19 C 0.13461(15) 0.8661(2) 0.3992(2) 0.0315(8) Uani 1 1 d .
H19 H 0.1396 0.8539 0.4453 0.038 Uiso 1 1 calc R
C20 C 0.12219(17) 0.9430(3) 0.3795(2) 0.0421(10) Uani 1 1 d .
H20 H 0.1184 0.9838 0.4121 0.050 Uiso 1 1 calc R
C21 C 0.11531(19) 0.9609(3) 0.3125(3) 0.0486(12) Uani 1 1 d .
H21 H 0.1070 1.0141 0.2992 0.058 Uiso 1 1 calc R
C22 C 0.12042(18) 0.9019(3) 0.2646(2) 0.0435(10) Uani 1 1 d .
H22 H 0.1158 0.9146 0.2185 0.052 Uiso 1 1 calc R
C23 C 0.13217(16) 0.8248(2) 0.2839(2) 0.0337(9) Uani 1 1 d .
H23 H 0.1351 0.7841 0.2511 0.040 Uiso 1 1 calc R
C17 C 0.15353(13) 0.7230(2) 0.36897(17) 0.0225(7) Uani 1 1 d .
C24 C 0.27319(13) 0.6558(2) 0.29293(17) 0.0216(7) Uani 1 1 d .
C25 C 0.31347(14) 0.7010(2) 0.32746(18) 0.0262(8) Uani 1 1 d .
C26 C 0.32755(16) 0.7761(2) 0.3040(2) 0.0391(10) Uani 1 1 d .
H26 H 0.3537 0.8065 0.3285 0.047 Uiso 1 1 calc R
C27 C 0.30476(17) 0.8086(2) 0.2458(2) 0.0419(11) Uani 1 1 d .
C28 C 0.26610(16) 0.7635(2) 0.2122(2) 0.0360(9) Uani 1 1 d .
H28 H 0.2503 0.7842 0.1721 0.043 Uiso 1 1 calc R
C29 C 0.24918(14) 0.6887(2) 0.23449(17) 0.0241(7) Uani 1 1 d .
C30 C 0.3221(2) 0.8901(3) 0.2221(3) 0.0747(19) Uani 1 1 d .
H30A H 0.3048 0.9014 0.1785 0.112 Uiso 1 1 calc R
H30B H 0.3616 0.8914 0.2180 0.112 Uiso 1 1 calc R
H30C H 0.3110 0.9306 0.2545 0.112 Uiso 1 1 calc R
C31 C 0.34246(14) 0.6705(2) 0.38608(18) 0.0276(8) Uani 1 1 d .
H31 H 0.3612 0.7078 0.4139 0.033 Uiso 1 1 calc R
C32 C 0.20811(14) 0.6459(2) 0.19569(17) 0.0238(7) Uani 1 1 d .
H32 H 0.2010 0.6620 0.1508 0.029 Uiso 1 1 calc R
C34 C 0.42914(14) 0.4803(3) 0.52225(19) 0.0347(10) Uani 1 1 d .
C35 C 0.45313(16) 0.5369(3) 0.5648(2) 0.0436(11) Uani 1 1 d .
H35 H 0.4437 0.5919 0.5611 0.052 Uiso 1 1 calc R
C36 C 0.49108(17) 0.5115(4) 0.6127(2) 0.0594(16) Uani 1 1 d .
H36 H 0.5079 0.5495 0.6418 0.071 Uiso 1 1 calc R
C37 C 0.50447(18) 0.4326(4) 0.6184(2) 0.0671(19) Uani 1 1 d .
H37 H 0.5307 0.4162 0.6511 0.080 Uiso 1 1 calc R
C38 C 0.48055(18) 0.3771(4) 0.5777(2) 0.0572(15) Uani 1 1 d .
H38 H 0.4898 0.3223 0.5826 0.069 Uiso 1 1 calc R
C39 C 0.44241(16) 0.4003(3) 0.5287(2) 0.0428(11) Uani 1 1 d .
H39 H 0.4258 0.3616 0.5001 0.051 Uiso 1 1 calc R
C33 C 0.39133(14) 0.5027(2) 0.46611(17) 0.0270(8) Uani 1 1 d .
C41 C 0.07091(14) 0.4587(2) 0.15411(18) 0.0261(8) Uani 1 1 d .
C42 C 0.07079(17) 0.4705(3) 0.0849(2) 0.0388(10) Uani 1 1 d .
H42 H 0.0931 0.5105 0.0660 0.047 Uiso 1 1 calc R
C43 C 0.03774(18) 0.4230(3) 0.0441(2) 0.0465(11) Uani 1 1 d .
H43 H 0.0369 0.4313 -0.0029 0.056 Uiso 1 1 calc R
C44 C 0.00616(17) 0.3639(3) 0.0715(2) 0.0445(11) Uani 1 1 d .
H44 H -0.0152 0.3304 0.0431 0.053 Uiso 1 1 calc R
C45 C 0.00544(16) 0.3532(3) 0.1397(2) 0.0436(11) Uani 1 1 d .
H45 H -0.0170 0.3133 0.1584 0.052 Uiso 1 1 calc R
C46 C 0.03769(15) 0.4010(3) 0.1809(2) 0.0345(9) Uani 1 1 d .
H46 H 0.0369 0.3940 0.2280 0.041 Uiso 1 1 calc R
C40 C 0.10702(13) 0.5044(2) 0.20035(17) 0.0233(7) Uani 1 1 d .
C47 C 0.20766(13) 0.3814(2) 0.24640(16) 0.0217(7) Uani 1 1 d .
C48 C 0.23075(13) 0.3783(2) 0.18225(17) 0.0226(7) Uani 1 1 d .
C49 C 0.20882(15) 0.3277(2) 0.13317(18) 0.0290(8) Uani 1 1 d .
H49 H 0.2237 0.3286 0.0898 0.035 Uiso 1 1 calc R
C50 C 0.16605(14) 0.2761(2) 0.14544(18) 0.0282(8) Uani 1 1 d .
C51 C 0.14539(14) 0.2767(2) 0.20952(19) 0.0294(8) Uani 1 1 d .
H51 H 0.1173 0.2400 0.2198 0.035 Uiso 1 1 calc R
C52 C 0.16393(14) 0.3287(2) 0.25931(18) 0.0248(7) Uani 1 1 d .
C53 C 0.14061(16) 0.2242(3) 0.0914(2) 0.0409(10) Uani 1 1 d .
H53A H 0.1060 0.2478 0.0764 0.061 Uiso 1 1 calc R
H53B H 0.1341 0.1706 0.1093 0.061 Uiso 1 1 calc R
H53C H 0.1651 0.2207 0.0536 0.061 Uiso 1 1 calc R
C54 C 0.27531(14) 0.4302(2) 0.16414(17) 0.0247(7) Uani 1 1 d .
H54 H 0.2827 0.4362 0.1180 0.030 Uiso 1 1 calc R
C55 C 0.13507(14) 0.3297(2) 0.32169(18) 0.0261(8) Uani 1 1 d .
H55 H 0.1146 0.2838 0.3333 0.031 Uiso 1 1 calc R
C57 C 0.42515(14) 0.5963(2) 0.18670(18) 0.0281(8) Uani 1 1 d .
C58 C 0.44344(16) 0.5794(3) 0.1222(2) 0.0379(10) Uani 1 1 d .
H58 H 0.4284 0.5361 0.0974 0.045 Uiso 1 1 calc R
C59 C 0.48365(17) 0.6265(3) 0.0952(2) 0.0444(11) Uani 1 1 d .
H59 H 0.4964 0.6148 0.0517 0.053 Uiso 1 1 calc R
C60 C 0.50538(18) 0.6898(3) 0.1302(2) 0.0486(12) Uani 1 1 d .
H60 H 0.5325 0.7222 0.1107 0.058 Uiso 1 1 calc R
C61 C 0.48774(18) 0.7063(3) 0.1937(2) 0.0480(12) Uani 1 1 d .
H61 H 0.5030 0.7498 0.2181 0.058 Uiso 1 1 calc R
C62 C 0.44778(16) 0.6595(3) 0.2222(2) 0.0356(9) Uani 1 1 d .
H62 H 0.4360 0.6709 0.2661 0.043 Uiso 1 1 calc R
C56 C 0.38288(14) 0.5472(2) 0.21831(17) 0.0240(7) Uani 1 1 d .
C64 C 0.06280(13) 0.4432(2) 0.51436(17) 0.0237(7) Uani 1 1 d .
C65 C 0.02761(14) 0.3801(2) 0.52599(19) 0.0287(8) Uani 1 1 d .
H65 H 0.0248 0.3372 0.4950 0.034 Uiso 1 1 calc R
C66 C -0.00339(15) 0.3799(3) 0.5829(2) 0.0343(9) Uani 1 1 d .
H66 H -0.0276 0.3370 0.5908 0.041 Uiso 1 1 calc R
C67 C 0.00076(15) 0.4418(3) 0.62822(19) 0.0350(9) Uani 1 1 d .
H67 H -0.0205 0.4412 0.6673 0.042 Uiso 1 1 calc R
C68 C 0.03581(16) 0.5048(3) 0.61680(19) 0.0361(9) Uani 1 1 d .
H68 H 0.0388 0.5472 0.6483 0.043 Uiso 1 1 calc R
C69 C 0.06647(15) 0.5063(2) 0.55967(19) 0.0311(8) Uani 1 1 d .
H69 H 0.0899 0.5501 0.5514 0.037 Uiso 1 1 calc R
C63 C 0.09612(13) 0.4483(2) 0.45383(17) 0.0229(7) Uani 1 1 d .
O10 O 0.40551(15) 0.7157(2) 0.52910(16) 0.0543(9) Uani 1 1 d .
H10 H 0.4155 0.7566 0.5084 0.081 Uiso 1 1 calc R
C71 C 0.4051(3) 0.9146(4) 0.4415(3) 0.0725(17) Uani 1 1 d .
H71A H 0.3804 0.9196 0.4791 0.109 Uiso 1 1 calc R
H71B H 0.3863 0.9312 0.4002 0.109 Uiso 1 1 calc R
H71C H 0.4369 0.9488 0.4495 0.109 Uiso 1 1 calc R
C72 C 0.4984(3) 0.8948(4) 0.2904(3) 0.087(2) Uani 1 1 d .
H72A H 0.4952 0.9462 0.3135 0.131 Uiso 1 1 calc R
H72B H 0.4675 0.8878 0.2594 0.131 Uiso 1 1 calc R
H72C H 0.5322 0.8937 0.2655 0.131 Uiso 1 1 calc R
C73 C 0.9899(3) 0.6508(6) 0.2064(4) 0.122(3) Uani 1 1 d .
H73A H 1.0253 0.6350 0.2253 0.182 Uiso 1 1 calc R
H73B H 0.9611 0.6232 0.2303 0.182 Uiso 1 1 calc R
H73C H 0.9853 0.7087 0.2111 0.182 Uiso 1 1 calc R
C74 C 0.1324(2) 0.1736(4) 0.4360(3) 0.0793(18) Uani 1 1 d .
H74A H 0.1637 0.2098 0.4361 0.119 Uiso 1 1 calc R
H74B H 0.1329 0.1398 0.3961 0.119 Uiso 1 1 calc R
H74C H 0.1341 0.1399 0.4761 0.119 Uiso 1 1 calc R
C75 C 0.2446(3) 0.0785(4) 0.3811(3) 0.0818(19) Uani 1 1 d .
H75A H 0.2158 0.0460 0.4004 0.123 Uiso 1 1 calc R
H75B H 0.2737 0.0435 0.3657 0.123 Uiso 1 1 calc R
H75C H 0.2298 0.1091 0.3431 0.123 Uiso 1 1 calc R

loop_
_atom_site_aniso_label
_atom_site_aniso_U_11
_atom_site_aniso_U_22
_atom_site_aniso_U_33
_atom_site_aniso_U_23
_atom_site_aniso_U_13
_atom_site_aniso_U_12
Tb1 0.01847(8) 0.02144(9) 0.01608(8) 0.00161(6) -0.00049(6) 0.00167(6)
Tb2 0.01811(8) 0.01957(9) 0.01628(8) -0.00194(6) -0.00146(6) 0.00061(6)
Cl1 0.0418(6) 0.0387(6) 0.0385(5) 0.0101(4) 0.0055(4) 0.0014(4)
Cl2 0.0500(6) 0.0616(7) 0.0307(5) 0.0085(5) -0.0079(5) 0.0083(6)
Cl3 0.0509(6) 0.0441(6) 0.0387(6) -0.0066(5) -0.0012(5) 0.0014(5)
N1 0.0221(14) 0.0214(15) 0.0221(15) -0.0033(12) -0.0008(12) -0.0001(12)
N2 0.0257(15) 0.0177(15) 0.0254(15) -0.0043(12) -0.0034(12) 0.0014(12)
N3 0.0237(15) 0.0219(15) 0.0197(15) -0.0011(11) 0.0021(11) 0.0030(12)
N4 0.0299(16) 0.0190(15) 0.0261(16) -0.0004(12) 0.0037(13) 0.0025(12)
N6 0.0256(16) 0.041(2) 0.0197(15) 0.0003(13) -0.0084(12) -0.0040(14)
N5 0.0199(14) 0.0311(17) 0.0203(14) -0.0017(12) -0.0043(11) 0.0001(13)
N8 0.0267(16) 0.0286(17) 0.0180(14) -0.0001(12) -0.0072(12) -0.0027(13)
N7 0.0220(14) 0.0218(15) 0.0198(14) -0.0018(11) -0.0048(11) 0.0003(12)
N10 0.0251(15) 0.0381(19) 0.0184(15) 0.0052(13) 0.0015(12) -0.0053(13)
N9 0.0218(14) 0.0287(16) 0.0206(15) 0.0039(12) 0.0024(12) -0.0007(12)
N12 0.0285(16) 0.0247(16) 0.0236(15) 0.0002(12) 0.0076(12) -0.0017(13)
N11 0.0232(15) 0.0259(16) 0.0208(15) -0.0013(12) 0.0030(12) 0.0006(12)
O1 0.0226(12) 0.0240(13) 0.0164(11) 0.0018(9) 0.0000(9) 0.0038(10)
O2 0.0361(14) 0.0267(14) 0.0260(13) 0.0029(11) 0.0065(11) 0.0087(11)
O3 0.0313(13) 0.0246(14) 0.0251(13) -0.0035(10) -0.0061(10) 0.0063(11)
O4 0.0214(12) 0.0225(13) 0.0194(12) 0.0012(9) -0.0032(9) -0.0004(10)
O5 0.0246(13) 0.0334(15) 0.0285(14) 0.0083(11) -0.0073(11) -0.0007(11)
O6 0.0222(12) 0.0293(14) 0.0242(13) -0.0037(10) -0.0024(10) -0.0013(10)
O7 0.0234(12) 0.0207(12) 0.0190(12) -0.0047(9) -0.0001(9) -0.0002(10)
O8 0.0252(13) 0.0329(14) 0.0203(13) 0.0039(10) -0.0009(10) -0.0021(11)
O9 0.0220(12) 0.0240(13) 0.0254(13) -0.0022(10) 0.0023(10) -0.0023(10)
O11 0.083(3) 0.062(2) 0.055(2) -0.0035(18) -0.004(2) -0.017(2)
O12 0.078(3) 0.098(3) 0.065(3) 0.009(2) -0.007(2) -0.006(2)
O13 0.088(3) 0.076(3) 0.135(5) 0.042(3) 0.001(3) 0.000(3)
O14 0.068(2) 0.0398(19) 0.061(2) 0.0014(16) 0.0144(18) 0.0001(17)
O15 0.052(2) 0.0385(18) 0.058(2) 0.0070(15) -0.0008(15) -0.0104(15)
O16 0.065(2) 0.067(2) 0.0357(17) 0.0093(16) -0.0035(15) 0.0015(18)
O17 0.059(2) 0.075(3) 0.046(2) 0.0046(18) -0.0077(16) -0.0112(19)
O18 0.061(2) 0.039(2) 0.098(3) 0.0204(19) 0.014(2) 0.0113(17)
O19 0.069(2) 0.052(2) 0.071(2) 0.0070(18) 0.0271(19) 0.0156(18)
O20 0.078(3) 0.055(2) 0.050(2) 0.0057(16) 0.0060(18) -0.0098(19)
O21 0.081(3) 0.052(2) 0.078(3) 0.0284(19) -0.030(2) 0.0061(19)
O22 0.067(3) 0.203(6) 0.045(2) -0.018(3) 0.007(2) 0.007(3)
O23 0.080(3) 0.067(3) 0.064(2) 0.0066(19) -0.039(2) 0.021(2)
O24 0.117(4) 0.088(4) 0.140(5) 0.000(3) 0.048(3) -0.037(3)
O25 0.122(4) 0.055(3) 0.117(4) 0.025(3) -0.035(3) -0.008(3)
O26 0.270(8) 0.099(5) 0.217(7) -0.025(4) 0.190(7) 0.019(5)
O27 0.181(6) 0.159(6) 0.167(6) -0.042(5) -0.112(5) 0.003(5)
C70 0.074(4) 0.072(4) 0.105(5) -0.035(4) 0.002(4) -0.006(3)
C1 0.0186(16) 0.0271(19) 0.0180(16) 0.0000(14) -0.0018(13) -0.0018(14)
C2 0.0246(17) 0.0243(18) 0.0199(17) 0.0003(14) 0.0012(14) -0.0023(14)
C3 0.034(2) 0.028(2) 0.0202(18) 0.0043(14) 0.0011(15) -0.0004(16)
C4 0.034(2) 0.035(2) 0.0175(18) 0.0020(15) 0.0000(15) -0.0025(17)
C5 0.0316(19) 0.033(2) 0.0164(17) -0.0046(15) 0.0006(14) -0.0004(16)
C6 0.0239(17) 0.0267(19) 0.0191(17) -0.0017(14) -0.0019(14) -0.0007(14)
C7 0.061(3) 0.040(2) 0.0202(19) 0.0043(17) 0.0066(18) 0.003(2)
C8 0.0277(18) 0.0236(18) 0.0235(18) 0.0032(14) -0.0029(14) -0.0008(15)
C9 0.0250(18) 0.0282(19) 0.0209(17) -0.0059(14) 0.0002(14) 0.0011(15)
C11 0.0250(19) 0.029(2) 0.037(2) -0.0076(16) 0.0071(16) 0.0000(15)
C12 0.038(2) 0.030(2) 0.050(3) -0.0027(19) 0.0121(19) 0.0030(18)
C13 0.055(3) 0.026(2) 0.082(4) -0.002(2) 0.028(3) 0.004(2)
C14 0.061(3) 0.035(3) 0.085(4) -0.026(3) 0.045(3) -0.011(2)
C15 0.061(3) 0.053(3) 0.049(3) -0.024(2) 0.033(2) -0.012(2)
C16 0.040(2) 0.043(3) 0.039(2) -0.0076(19) 0.0160(19) -0.0001(19)
C10 0.0244(18) 0.028(2) 0.0221(18) 0.0000(15) -0.0018(14) 0.0033(15)
C18 0.0220(17) 0.0230(19) 0.0296(19) 0.0012(15) -0.0021(14) 0.0030(14)
C19 0.030(2) 0.027(2) 0.037(2) -0.0041(16) -0.0051(16) 0.0022(16)
C20 0.038(2) 0.027(2) 0.061(3) -0.007(2) -0.006(2) 0.0017(18)
C21 0.050(3) 0.023(2) 0.073(3) 0.012(2) -0.005(2) 0.0041(19)
C22 0.045(2) 0.041(3) 0.045(3) 0.013(2) -0.005(2) 0.006(2)
C23 0.036(2) 0.032(2) 0.032(2) 0.0022(17) -0.0019(17) 0.0051(17)
C17 0.0190(16) 0.0252(19) 0.0234(18) -0.0013(14) 0.0013(14) 0.0036(14)
C24 0.0202(16) 0.0184(17) 0.0262(18) -0.0008(14) -0.0015(14) 0.0027(13)
C25 0.0258(18) 0.0235(19) 0.0290(19) -0.0014(15) -0.0057(15) 0.0008(15)
C26 0.036(2) 0.025(2) 0.056(3) -0.0011(18) -0.017(2) -0.0051(17)
C27 0.042(2) 0.028(2) 0.055(3) 0.0128(19) -0.018(2) -0.0065(18)
C28 0.038(2) 0.026(2) 0.043(2) 0.0105(17) -0.0143(18) -0.0009(17)
C29 0.0244(18) 0.0228(18) 0.0249(18) 0.0017(14) -0.0033(14) 0.0006(14)
C30 0.080(4) 0.037(3) 0.106(5) 0.031(3) -0.052(3) -0.025(3)
C31 0.0256(18) 0.029(2) 0.0277(19) -0.0053(15) -0.0077(15) -0.0039(15)
C32 0.0257(18) 0.0255(19) 0.0199(17) 0.0029(14) -0.0051(14) 0.0028(15)
C34 0.0200(18) 0.062(3) 0.0222(19) 0.0173(18) -0.0013(15) -0.0053(18)
C35 0.024(2) 0.082(4) 0.024(2) 0.011(2) -0.0029(16) -0.007(2)
C36 0.027(2) 0.129(5) 0.022(2) 0.019(3) -0.0057(17) -0.015(3)
C37 0.028(2) 0.138(6) 0.035(3) 0.046(3) -0.006(2) -0.005(3)
C38 0.033(2) 0.087(4) 0.052(3) 0.046(3) 0.001(2) 0.005(2)
C39 0.028(2) 0.066(3) 0.035(2) 0.027(2) -0.0021(17) -0.002(2)
C33 0.0165(16) 0.044(2) 0.0208(18) 0.0113(16) -0.0023(14) -0.0020(16)
C41 0.0196(17) 0.029(2) 0.0291(19) -0.0045(15) -0.0058(14) 0.0049(15)
C42 0.041(2) 0.043(2) 0.032(2) -0.0037(18) -0.0072(18) -0.0061(19)
C43 0.047(3) 0.058(3) 0.034(2) -0.013(2) -0.012(2) -0.006(2)
C44 0.031(2) 0.052(3) 0.049(3) -0.022(2) -0.0136(19) -0.004(2)
C45 0.029(2) 0.048(3) 0.054(3) -0.011(2) -0.0014(19) -0.0126(19)
C46 0.0241(19) 0.044(2) 0.035(2) -0.0060(18) -0.0052(16) -0.0048(17)
C40 0.0208(17) 0.0244(18) 0.0244(19) -0.0032(14) -0.0032(14) 0.0060(14)
C47 0.0221(17) 0.0211(18) 0.0217(17) -0.0034(13) -0.0017(13) 0.0057(14)
C48 0.0220(17) 0.0239(18) 0.0220(17) -0.0037(14) -0.0015(14) 0.0021(14)
C49 0.031(2) 0.035(2) 0.0207(18) -0.0086(15) -0.0007(15) 0.0049(16)
C50 0.0242(18) 0.031(2) 0.030(2) -0.0118(16) -0.0026(15) 0.0016(15)
C51 0.0225(18) 0.028(2) 0.037(2) -0.0112(16) 0.0023(16) -0.0011(15)
C52 0.0240(18) 0.0226(18) 0.0280(19) -0.0055(14) 0.0023(14) 0.0009(14)
C53 0.032(2) 0.050(3) 0.041(2) -0.023(2) -0.0048(18) -0.0024(19)
C54 0.0275(18) 0.030(2) 0.0165(17) -0.0010(14) -0.0001(14) 0.0021(15)
C55 0.0253(18) 0.0229(19) 0.030(2) -0.0021(15) 0.0029(15) -0.0046(15)
C57 0.0232(18) 0.037(2) 0.0244(18) 0.0093(16) -0.0024(14) -0.0005(16)
C58 0.033(2) 0.051(3) 0.030(2) 0.0069(19) 0.0018(17) -0.0076(19)
C59 0.037(2) 0.065(3) 0.032(2) 0.014(2) 0.0048(18) -0.008(2)
C60 0.035(2) 0.065(3) 0.046(3) 0.021(2) 0.005(2) -0.011(2)
C61 0.041(2) 0.047(3) 0.056(3) 0.007(2) -0.007(2) -0.016(2)
C62 0.033(2) 0.042(2) 0.032(2) 0.0093(18) -0.0025(17) -0.0050(18)
C56 0.0231(17) 0.0282(19) 0.0208(18) 0.0041(14) 0.0007(14) 0.0021(14)
C64 0.0206(17) 0.0297(19) 0.0207(17) 0.0023(14) -0.0020(14) 0.0042(14)
C65 0.0267(19) 0.027(2) 0.032(2) -0.0005(16) 0.0035(15) 0.0033(15)
C66 0.0268(19) 0.040(2) 0.036(2) 0.0068(18) 0.0064(16) 0.0025(17)
C67 0.028(2) 0.056(3) 0.0218(19) 0.0061(18) 0.0040(15) 0.0076(19)
C68 0.032(2) 0.052(3) 0.024(2) -0.0104(18) 0.0006(16) 0.0013(19)
C69 0.0277(19) 0.035(2) 0.030(2) -0.0059(16) -0.0009(16) 0.0001(17)
C63 0.0194(16) 0.0271(19) 0.0222(17) -0.0003(14) -0.0031(14) 0.0015(14)
O10 0.069(2) 0.055(2) 0.0388(18) -0.0123(15) -0.0084(16) -0.0143(18)
C71 0.099(5) 0.066(4) 0.053(3) -0.005(3) -0.007(3) -0.001(3)
C72 0.109(5) 0.070(4) 0.082(5) 0.002(4) -0.011(4) -0.010(4)
C73 0.075(5) 0.190(10) 0.100(6) 0.073(6) 0.031(4) 0.034(5)
C74 0.076(4) 0.058(4) 0.104(5) -0.002(3) 0.007(4) 0.015(3)
C75 0.073(4) 0.067(4) 0.105(5) -0.009(4) 0.001(4) -0.022(3)

loop_
_atom_type_symbol
_atom_type_description
_atom_type_scat_dispersion_real
_atom_type_scat_dispersion_imag
_atom_type_scat_source
C C 0.0033 0.0016 'International Tables Vol C Tables 4.2.6.8 and 6.1.1.4'
H H 0.0000 0.0000 'International Tables Vol C Tables 4.2.6.8 and 6.1.1.4'
N N 0.0061 0.0033 'International Tables Vol C Tables 4.2.6.8 and 6.1.1.4'
O O 0.0106 0.0060 'International Tables Vol C Tables 4.2.6.8 and 6.1.1.4'
Tb Tb -0.1723 4.1537 'International Tables Vol C Tables 4.2.6.8 and 6.1.1.4'
Cl Cl 0.1484 0.1585 'International Tables Vol C Tables 4.2.6.8 and 6.1.1.4'

loop_
_geom_angle_atom_site_label_1
_geom_angle_atom_site_label_2
_geom_angle_atom_site_label_3
_geom_angle
O4 Tb1 O1 69.17(8)
O4 Tb1 O2 146.65(8)
O1 Tb1 O2 126.78(8)
O4 Tb1 O7 71.13(8)
O1 Tb1 O7 69.45(8)
O2 Tb1 O7 86.89(8)
O4 Tb1 O5 127.99(8)
O1 Tb1 O5 90.02(8)
O2 Tb1 O5 84.05(9)
O7 Tb1 O5 145.73(8)
O4 Tb1 O8 86.04(8)
O1 Tb1 O8 144.62(8)
O2 Tb1 O8 87.73(9)
O7 Tb1 O8 126.84(8)
O5 Tb1 O8 85.80(8)
O4 Tb1 N5 66.95(8)
O1 Tb1 N5 78.56(8)
O2 Tb1 N5 139.12(9)
O7 Tb1 N5 133.99(8)
O5 Tb1 N5 62.31(9)
O8 Tb1 N5 68.42(9)
O4 Tb1 N3 132.60(8)
O1 Tb1 N3 65.93(8)
O2 Tb1 N3 63.21(8)
O7 Tb1 N3 79.62(8)
O5 Tb1 N3 66.78(9)
O8 Tb1 N3 140.96(8)
N5 Tb1 N3 116.52(9)
O4 Tb1 N9 78.70(8)
O1 Tb1 N9 131.28(8)
O2 Tb1 N9 69.37(9)
O7 Tb1 N9 65.94(8)
O5 Tb1 N9 138.59(9)
O8 Tb1 N9 62.75(8)
N5 Tb1 N9 121.17(9)
N3 Tb1 N9 121.91(9)
O4 Tb1 Tb2 41.22(6)
O1 Tb1 Tb2 41.41(5)
O2 Tb1 Tb2 127.78(6)
O7 Tb1 Tb2 41.67(5)
O5 Tb1 Tb2 130.58(6)
O8 Tb1 Tb2 126.11(6)
N5 Tb1 Tb2 92.80(6)
N3 Tb1 Tb2 92.89(6)
N9 Tb1 Tb2 90.71(6)
O4 Tb2 O1 68.58(8)
O4 Tb2 O7 70.60(8)
O1 Tb2 O7 69.06(8)
O4 Tb2 O9 141.89(8)
O1 Tb2 O9 83.70(8)
O7 Tb2 O9 123.93(8)
O4 Tb2 O3 87.62(8)
O1 Tb2 O3 127.65(8)
O7 Tb2 O3 145.91(8)
O9 Tb2 O3 89.43(8)
O4 Tb2 O6 124.59(8)
O1 Tb2 O6 146.42(8)
O7 Tb2 O6 85.83(8)
O9 Tb2 O6 92.98(8)
O3 Tb2 O6 85.57(8)
O4 Tb2 N1 76.95(8)
O1 Tb2 N1 66.48(8)
O7 Tb2 N1 131.92(8)
O9 Tb2 N1 68.01(8)
O3 Tb2 N1 62.92(8)
O6 Tb2 N1 142.25(8)
O4 Tb2 N11 134.04(8)
O1 Tb2 N11 81.67(8)
O7 Tb2 N11 66.28(8)
O9 Tb2 N11 61.82(8)
O3 Tb2 N11 138.04(9)
O6 Tb2 N11 67.60(9)
N1 Tb2 N11 122.57(9)
O4 Tb2 N7 64.75(8)
O1 Tb2 N7 129.62(8)
O7 Tb2 N7 78.44(8)
O9 Tb2 N7 146.53(8)
O3 Tb2 N7 68.46(8)
O6 Tb2 N7 61.66(8)
N1 Tb2 N7 118.02(9)
N11 Tb2 N7 119.14(9)
O4 Tb2 Tb1 40.77(6)
O1 Tb2 Tb1 41.11(5)
O7 Tb2 Tb1 41.46(5)
O9 Tb2 Tb1 123.92(6)
O3 Tb2 Tb1 127.75(6)
O6 Tb2 Tb1 125.58(6)
N1 Tb2 Tb1 91.40(6)
N11 Tb2 Tb1 94.20(6)
N7 Tb2 Tb1 89.48(6)
O17 Cl1 O16 110.0(2)
O17 Cl1 O18 110.7(2)
O16 Cl1 O18 109.8(2)
O17 Cl1 O19 109.1(2)
O16 Cl1 O19 108.3(2)
O18 Cl1 O19 108.9(2)
O22 Cl2 O20 110.6(3)
O22 Cl2 O23 111.1(3)
O20 Cl2 O23 109.9(2)
O22 Cl2 O21 109.5(3)
O20 Cl2 O21 108.4(2)
O23 Cl2 O21 107.3(2)
O26 Cl3 O27 122.7(6)
O26 Cl3 O25 118.6(4)
O27 Cl3 O25 103.6(4)
O26 Cl3 O24 103.3(4)
O27 Cl3 O24 101.3(4)
O25 Cl3 O24 104.7(3)
C9 N1 N2 115.9(3)
C9 N1 Tb2 130.2(2)
N2 N1 Tb2 113.29(19)
C17 N2 N1 116.7(3)
C8 N3 N4 115.7(3)
C8 N3 Tb1 130.9(2)
N4 N3 Tb1 112.67(19)
C10 N4 N3 116.6(3)
C33 N6 N5 116.3(3)
C31 N5 N6 115.6(3)
C31 N5 Tb1 129.8(2)
N6 N5 Tb1 113.8(2)
C40 N8 N7 116.8(3)
C32 N7 N8 115.2(3)
C32 N7 Tb2 130.8(2)
N8 N7 Tb2 113.7(2)
C56 N10 N9 117.7(3)
C54 N9 N10 114.2(3)
C54 N9 Tb1 132.8(2)
N10 N9 Tb1 113.0(2)
C63 N12 N11 116.0(3)
C55 N11 N12 115.8(3)
C55 N11 Tb2 128.3(2)
N12 N11 Tb2 114.8(2)
C1 O1 Tb1 132.6(2)
C1 O1 Tb2 129.9(2)
Tb1 O1 Tb2 97.48(8)
C10 O2 Tb1 126.0(2)
C17 O3 Tb2 124.5(2)
C24 O4 Tb1 130.9(2)
C24 O4 Tb2 131.1(2)
Tb1 O4 Tb2 98.02(8)
C33 O5 Tb1 126.1(2)
C40 O6 Tb2 124.8(2)
C47 O7 Tb1 136.3(2)
C47 O7 Tb2 126.0(2)
Tb1 O7 Tb2 96.87(8)
C56 O8 Tb1 124.8(2)
C63 O9 Tb2 127.6(2)
O1 C1 C2 120.5(3)
O1 C1 C6 121.2(3)
C2 C1 C6 118.4(3)
C3 C2 C1 119.8(3)
C3 C2 C8 117.4(3)
C1 C2 C8 122.7(3)
C4 C3 C2 121.9(3)
C5 C4 C3 117.9(3)
C5 C4 C7 121.6(3)
C3 C4 C7 120.5(3)
C4 C5 C6 122.2(3)
C5 C6 C1 119.7(3)
C5 C6 C9 118.0(3)
C1 C6 C9 122.3(3)
N3 C8 C2 123.4(3)
N1 C9 C6 122.9(3)
C12 C11 C16 120.5(4)
C12 C11 C10 122.9(4)
C16 C11 C10 116.6(4)
C13 C12 C11 118.6(4)
C14 C13 C12 120.6(5)
C15 C14 C13 120.8(4)
C14 C15 C16 120.1(5)
C15 C16 C11 119.4(4)
O2 C10 N4 121.1(3)
O2 C10 C11 120.6(3)
N4 C10 C11 118.3(3)
C23 C18 C19 119.4(3)
C23 C18 C17 118.0(3)
C19 C18 C17 122.6(3)
C20 C19 C18 119.9(4)
C19 C20 C21 120.1(4)
C20 C21 C22 120.4(4)
C23 C22 C21 119.7(4)
C22 C23 C18 120.4(4)
O3 C17 N2 120.4(3)
O3 C17 C18 121.4(3)
N2 C17 C18 118.2(3)
O4 C24 C29 121.0(3)
O4 C24 C25 120.8(3)
C29 C24 C25 118.2(3)
C26 C25 C24 119.8(3)
C26 C25 C31 118.0(3)
C24 C25 C31 122.2(3)
C25 C26 C27 122.5(4)
C28 C27 C26 117.1(4)
C28 C27 C30 122.6(4)
C26 C27 C30 120.3(4)
C27 C28 C29 122.9(4)
C28 C29 C24 119.5(3)
C28 C29 C32 118.8(3)
C24 C29 C32 121.7(3)
N5 C31 C25 124.3(3)
N7 C32 C29 122.9(3)
C39 C34 C35 120.2(4)
C39 C34 C33 117.2(4)
C35 C34 C33 122.5(4)
C36 C35 C34 118.8(5)
C37 C36 C35 120.7(5)
C38 C37 C36 120.6(4)
C37 C38 C39 120.4(5)
C34 C39 C38 119.2(5)
O5 C33 N6 120.4(3)
O5 C33 C34 120.3(4)
N6 C33 C34 119.3(4)
C46 C41 C42 119.6(3)
C46 C41 C40 118.1(3)
C42 C41 C40 122.2(3)
C43 C42 C41 119.4(4)
C44 C43 C42 120.3(4)
C45 C44 C43 120.4(4)
C44 C45 C46 119.7(4)
C41 C46 C45 120.6(4)
O6 C40 N8 120.0(3)
O6 C40 C41 121.2(3)
N8 C40 C41 118.7(3)
O7 C47 C48 121.7(3)
O7 C47 C52 120.7(3)
C48 C47 C52 117.6(3)
C49 C48 C47 120.2(3)
C49 C48 C54 118.1(3)
C47 C48 C54 121.7(3)
C50 C49 C48 122.5(3)
C49 C50 C51 116.9(3)
C49 C50 C53 122.4(3)
C51 C50 C53 120.6(3)
C50 C51 C52 122.9(3)
C51 C52 C47 119.8(3)
C51 C52 C55 117.6(3)
C47 C52 C55 122.5(3)
N9 C54 C48 124.2(3)
N11 C55 C52 123.5(3)
C62 C57 C58 119.5(4)
C62 C57 C56 119.0(3)
C58 C57 C56 121.5(4)
C59 C58 C57 119.4(4)
C60 C59 C58 120.9(4)
C59 C60 C61 119.8(4)
C60 C61 C62 120.3(4)
C57 C62 C61 120.1(4)
O8 C56 N10 121.1(3)
O8 C56 C57 122.0(3)
N10 C56 C57 116.9(3)
C65 C64 C69 120.0(3)
C65 C64 C63 122.7(3)
C69 C64 C63 117.3(3)
C66 C65 C64 119.8(4)
C67 C66 C65 120.3(4)
C66 C67 C68 120.1(4)
C69 C68 C67 120.2(4)
C68 C69 C64 119.7(4)
O9 C63 N12 119.7(3)
O9 C63 C64 122.0(3)
N12 C63 C64 118.4(3)

loop_
_geom_bond_atom_site_label_1
_geom_bond_atom_site_label_2
_geom_bond_distance
Tb1 O4 2.320(2)
Tb1 O1 2.333(2)
Tb1 O2 2.344(2)
Tb1 O7 2.346(2)
Tb1 O5 2.376(2)
Tb1 O8 2.405(2)
Tb1 N5 2.604(3)
Tb1 N3 2.613(3)
Tb1 N9 2.626(3)
Tb1 Tb2 3.5184(2)
Tb2 O4 2.341(2)
Tb2 O1 2.347(2)
Tb2 O7 2.356(2)
Tb2 O9 2.373(2)
Tb2 O3 2.377(2)
Tb2 O6 2.409(2)
Tb2 N1 2.585(3)
Tb2 N11 2.616(3)
Tb2 N7 2.633(3)
Cl1 O17 1.425(3)
Cl1 O16 1.426(3)
Cl1 O18 1.429(3)
Cl1 O19 1.446(3)
Cl2 O22 1.403(4)
Cl2 O20 1.427(4)
Cl2 O23 1.432(3)
Cl2 O21 1.446(4)
Cl3 O26 1.308(5)
Cl3 O27 1.361(5)
Cl3 O25 1.405(4)
Cl3 O24 1.447(5)
N1 C9 1.290(4)
N1 N2 1.385(4)
N2 C17 1.334(4)
N3 C8 1.281(4)
N3 N4 1.391(4)
N4 C10 1.337(4)
N6 C33 1.331(5)
N6 N5 1.391(4)
N5 C31 1.281(5)
N8 C40 1.336(5)
N8 N7 1.380(4)
N7 C32 1.284(4)
N10 C56 1.332(5)
N10 N9 1.388(4)
N9 C54 1.285(4)
N12 C63 1.343(4)
N12 N11 1.384(4)
N11 C55 1.289(4)
O1 C1 1.321(4)
O2 C10 1.245(4)
O3 C17 1.251(4)
O4 C24 1.322(4)
O5 C33 1.245(5)
O6 C40 1.254(4)
O7 C47 1.320(4)
O8 C56 1.247(4)
O9 C63 1.247(4)
O11 C71 1.421(7)
O12 C72 1.433(7)
O13 C73 1.445(9)
O14 C74 1.443(6)
O15 C75 1.441(7)
C70 O10 1.387(7)
C1 C2 1.408(5)
C1 C6 1.413(5)
C2 C3 1.402(5)
C2 C8 1.456(5)
C3 C4 1.390(5)
C4 C5 1.381(5)
C4 C7 1.515(5)
C5 C6 1.399(5)
C6 C9 1.458(5)
C11 C12 1.389(6)
C11 C16 1.390(6)
C11 C10 1.477(5)
C12 C13 1.386(6)
C13 C14 1.374(7)
C14 C15 1.360(7)
C15 C16 1.385(6)
C18 C23 1.392(5)
C18 C19 1.395(5)
C18 C17 1.473(5)
C19 C20 1.379(6)
C20 C21 1.381(7)
C21 C22 1.383(7)
C22 C23 1.376(6)
C24 C29 1.411(5)
C24 C25 1.417(5)
C25 C26 1.388(5)
C25 C31 1.453(5)
C26 C27 1.393(6)
C27 C28 1.379(6)
C27 C30 1.508(6)
C28 C29 1.394(5)
C29 C32 1.452(5)
C34 C39 1.382(6)
C34 C35 1.397(6)
C34 C33 1.492(5)
C35 C36 1.392(6)
C36 C37 1.365(9)
C37 C38 1.360(8)
C38 C39 1.399(6)
C41 C46 1.380(5)
C41 C42 1.398(5)
C41 C40 1.483(5)
C42 C43 1.391(6)
C43 C44 1.378(7)
C44 C45 1.376(6)
C45 C46 1.387(5)
C47 C48 1.415(5)
C47 C52 1.420(5)
C48 C49 1.396(5)
C48 C54 1.451(5)
C49 C50 1.388(5)
C50 C51 1.389(5)
C50 C53 1.511(5)
C51 C52 1.391(5)
C52 C55 1.449(5)
C57 C62 1.384(6)
C57 C58 1.403(5)
C57 C56 1.479(5)
C58 C59 1.384(6)
C59 C60 1.373(7)
C60 C61 1.379(7)
C61 C62 1.389(6)
C64 C65 1.389(5)
C64 C69 1.393(5)
C64 C63 1.479(5)
C65 C66 1.384(5)
C66 C67 1.378(6)
C67 C68 1.385(6)
C68 C69 1.383(5)
